data_2234862
loop_
_publ_author_name
'Gao, Shan'
'Ng, Seik Weng'

_publ_section_title
;
 Bis(3-aminopropan-1-aminium) naphthalene-1,5-disulfonate dihydrate
;
_journal_coeditor_code XU5521
_journal_issue 5
_journal_name_full 'Acta Crystallographica Section E'
_journal_page_first o1575
_journal_paper_doi 10.1107/S1600536812018296
_journal_volume 68
_journal_year 2012
_chemical_formula_iupac '2C3 H11 N2 +, C10 H6 O6 S2 2-, 2H2 O'
_chemical_formula_moiety '2(C3 H11 N2 +), C10 H6 O6 S2 2-, 2H2 O'
_chemical_formula_sum 'C16 H32 N4 O8 S2'
_chemical_formula_weight 472.58
_chemical_name_systematic
;
Bis(3-aminopropan-1-aminium) naphthalene-1,5-disulfonate dihydrate
;
_space_group_IT_number 2
_symmetry_cell_setting triclinic
_symmetry_space_group_name_Hall '-P 1'
_symmetry_space_group_name_H-M 'P -1'
_atom_sites_solution_hydrogens geom
_atom_sites_solution_primary direct
_atom_sites_solution_secondary difmap
_audit_creation_method SHELXL-97
_cell_angle_alpha 71.182(5)
_cell_angle_beta 65.950(5)
_cell_angle_gamma 79.945(5)
_cell_formula_units_Z 1
_cell_length_a 8.0913(16)
_cell_length_b 8.1917(16)
_cell_length_c 9.8062(18)
_cell_measurement_reflns_used 3803
_cell_measurement_temperature 293(2)
_cell_measurement_theta_max 27.48
_cell_measurement_theta_min 3.01
_cell_volume 561.12(19)
_computing_cell_refinement 'RAPID-AUTO (Rigaku, 1998)'
_computing_data_collection 'RAPID-AUTO (Rigaku, 1998)'
_computing_data_reduction 'CrystalClear (Rigaku/MSC, 2002)'
_computing_molecular_graphics 'X-SEED (Barbour, 2001)'
_computing_publication_material 'publCIF (Westrip, 2010)'
_computing_structure_refinement 'SHELXL97 (Sheldrick, 2008)'
_computing_structure_solution 'SHELXS97 (Sheldrick, 2008)'
_diffrn_ambient_temperature 293(2)
_diffrn_measured_fraction_theta_full 0.992
_diffrn_measured_fraction_theta_max 0.992
_diffrn_measurement_device_type 'Rigaku R-AXIS RAPID IP'
_diffrn_measurement_method '\w scan'
_diffrn_radiation_monochromator graphite
_diffrn_radiation_source 'fine-focus sealed tube'
_diffrn_radiation_type MoK\a
_diffrn_radiation_wavelength 0.71073
_diffrn_reflns_av_R_equivalents 0.0390
_diffrn_reflns_av_sigmaI/netI 0.0475
_diffrn_reflns_limit_h_max 9
_diffrn_reflns_limit_h_min -10
_diffrn_reflns_limit_k_max 10
_diffrn_reflns_limit_k_min -10
_diffrn_reflns_limit_l_max 12
_diffrn_reflns_limit_l_min -12
_diffrn_reflns_number 5584
_diffrn_reflns_theta_full 27.48
_diffrn_reflns_theta_max 27.48
_diffrn_reflns_theta_min 3.01
_diffrn_standards_decay_% 0
_diffrn_standards_interval_count 0
_diffrn_standards_interval_time 0
_diffrn_standards_number 0
_exptl_absorpt_coefficient_mu 0.286
_exptl_absorpt_correction_T_max 0.9529
_exptl_absorpt_correction_T_min 0.9423
_exptl_absorpt_correction_type multi-scan
_exptl_absorpt_process_details '(ABSCOR; Higashi, 1995)'
_exptl_crystal_colour colorless
_exptl_crystal_density_diffrn 1.399
_exptl_crystal_density_method 'not measured'
_exptl_crystal_description prism
_exptl_crystal_F_000 252
_exptl_crystal_size_max 0.21
_exptl_crystal_size_mid 0.17
_exptl_crystal_size_min 0.17
_refine_diff_density_max 0.440
_refine_diff_density_min -0.388
_refine_ls_extinction_coef 0.081(12)
_refine_ls_extinction_expression Fc^*^=kFc[1+0.001xFc^2^\l^3^/sin(2\q)]^-1/4^
_refine_ls_extinction_method 'SHELXL97 (Sheldrick, 2008)'
_refine_ls_goodness_of_fit_ref 1.052
_refine_ls_hydrogen_treatment mixed
_refine_ls_matrix_type full
_refine_ls_number_parameters 165
_refine_ls_number_reflns 2552
_refine_ls_number_restraints 7
_refine_ls_restrained_S_all 1.051
_refine_ls_R_factor_all 0.0487
_refine_ls_R_factor_gt 0.0441
_refine_ls_shift/su_max 0.000
_refine_ls_shift/su_mean 0.000
_refine_ls_structure_factor_coef Fsqd
_refine_ls_weighting_details 'calc w=1/[\s^2^(Fo^2^)+(0.0736P)^2^+0.1592P] where P=(Fo^2^+2Fc^2^)/3'
_refine_ls_weighting_scheme calc
_refine_ls_wR_factor_gt 0.1151
_refine_ls_wR_factor_ref 0.1267
_reflns_number_gt 2268
_reflns_number_total 2552
_reflns_threshold_expression I>2\s(I)
_cod_data_source_file xu5521.cif
_cod_data_source_block I
_cod_database_code 2234862
_cod_database_fobs_code 2234862

loop_
_symmetry_equiv_pos_as_xyz
'x, y, z'
'-x, -y, -z'

loop_
_atom_site_type_symbol
_atom_site_label
_atom_site_fract_x
_atom_site_fract_y
_atom_site_fract_z
_atom_site_U_iso_or_equiv
_atom_site_adp_type
_atom_site_calc_flag
_atom_site_refinement_flags
_atom_site_occupancy
_atom_site_symmetry_multiplicity
S S1 0.27701(5) 0.72860(5) 0.28439(4) 0.02880(18) Uani d . 1 1
O O1 0.40860(17) 0.78029(17) 0.12668(14) 0.0406(3) Uani d . 1 1
O O2 0.35741(17) 0.62846(16) 0.39549(15) 0.0402(3) Uani d . 1 1
O O3 0.12666(17) 0.64501(17) 0.29413(17) 0.0425(3) Uani d . 1 1
O O1W 0.75757(19) 0.63049(19) 0.10446(16) 0.0421(3) Uani d D 1 1
H H1W1 0.6524(18) 0.661(3) 0.106(3) 0.057(7) Uiso d D 1 1
H H1W2 0.766(4) 0.5307(17) 0.096(3) 0.063(8) Uiso d D 1 1
N N1 0.8221(3) 0.3040(2) 0.0702(2) 0.0437(4) Uani d D 1 1
H H11 0.9387(16) 0.288(3) 0.053(3) 0.063(8) Uiso d D 1 1
H H12 0.792(4) 0.294(4) -0.003(2) 0.067(8) Uiso d D 1 1
N N2 0.7492(2) -0.3142(2) 0.36576(18) 0.0367(4) Uani d D 1 1
H H21 0.744(3) -0.340(3) 0.287(2) 0.059(7) Uiso d D 1 1
H H22 0.701(3) -0.400(3) 0.450(2) 0.065(7) Uiso d D 1 1
H H23 0.8614(16) -0.323(3) 0.361(3) 0.046(6) Uiso d D 1 1
C C1 0.1830(2) 0.9236(2) 0.33721(18) 0.0269(3) Uani d . 1 1
C C2 0.2538(2) 1.0749(2) 0.23475(18) 0.0320(4) Uani d . 1 1
H H2 0.3496 1.0745 0.1411 0.038 Uiso calc R 1 1
C C3 0.1822(2) 1.2322(2) 0.27039(19) 0.0341(4) Uani d . 1 1
H H3 0.2318 1.3352 0.2003 0.041 Uiso calc R 1 1
C C4 0.0411(2) 1.2350(2) 0.40653(18) 0.0297(4) Uani d . 1 1
H H4A -0.0057 1.3403 0.4274 0.036 Uiso calc R 1 1
C C5 -0.03570(19) 1.08034(19) 0.51689(17) 0.0251(3) Uani d . 1 1
C C6 0.7250(3) 0.1771(2) 0.2140(2) 0.0387(4) Uani d . 1 1
H H6A 0.5962 0.1970 0.2356 0.046 Uiso calc R 1 1
H H6B 0.7462 0.1951 0.2985 0.046 Uiso calc R 1 1
C C7 0.7781(3) -0.0097(2) 0.2119(2) 0.0385(4) Uani d . 1 1
H H7A 0.7530 -0.0300 0.1302 0.046 Uiso calc R 1 1
H H7B 0.9073 -0.0301 0.1882 0.046 Uiso calc R 1 1
C C8 0.6774(2) -0.1352(2) 0.3650(2) 0.0360(4) Uani d . 1 1
H H8A 0.6896 -0.1063 0.4488 0.043 Uiso calc R 1 1
H H8B 0.5496 -0.1262 0.3825 0.043 Uiso calc R 1 1

loop_
_atom_site_aniso_label
_atom_site_aniso_U_11
_atom_site_aniso_U_22
_atom_site_aniso_U_33
_atom_site_aniso_U_12
_atom_site_aniso_U_13
_atom_site_aniso_U_23
S1 0.0281(3) 0.0244(2) 0.0307(3) -0.00188(15) -0.00813(18) -0.00714(17)
O1 0.0406(7) 0.0360(7) 0.0315(6) 0.0011(5) -0.0028(5) -0.0076(5)
O2 0.0405(7) 0.0329(7) 0.0413(7) 0.0000(5) -0.0168(6) -0.0019(5)
O3 0.0366(7) 0.0390(7) 0.0580(8) -0.0049(5) -0.0135(6) -0.0256(6)
O1W 0.0412(7) 0.0395(8) 0.0456(8) 0.0018(6) -0.0141(6) -0.0169(6)
N1 0.0528(10) 0.0322(8) 0.0420(9) -0.0036(7) -0.0147(8) -0.0085(7)
N2 0.0376(8) 0.0327(8) 0.0368(8) -0.0065(6) -0.0146(7) -0.0028(6)
C1 0.0298(7) 0.0245(8) 0.0278(7) -0.0035(6) -0.0122(6) -0.0063(6)
C2 0.0339(8) 0.0307(9) 0.0262(7) -0.0073(6) -0.0066(6) -0.0047(6)
C3 0.0418(9) 0.0238(8) 0.0311(8) -0.0107(7) -0.0097(7) -0.0011(6)
C4 0.0368(8) 0.0210(8) 0.0297(8) -0.0063(6) -0.0110(7) -0.0043(6)
C5 0.0273(7) 0.0233(8) 0.0265(7) -0.0050(6) -0.0123(6) -0.0046(6)
C6 0.0396(9) 0.0340(9) 0.0424(9) -0.0042(7) -0.0133(8) -0.0123(8)
C7 0.0425(9) 0.0321(9) 0.0390(9) -0.0020(7) -0.0143(8) -0.0087(7)
C8 0.0337(8) 0.0347(9) 0.0395(9) -0.0041(7) -0.0125(7) -0.0106(7)

loop_
_atom_type_symbol
_atom_type_description
_atom_type_scat_dispersion_real
_atom_type_scat_dispersion_imag
_atom_type_scat_source
C C 0.0033 0.0016 'International Tables Vol C Tables 4.2.6.8 and 6.1.1.4'
H H 0.0000 0.0000 'International Tables Vol C Tables 4.2.6.8 and 6.1.1.4'
N N 0.0061 0.0033 'International Tables Vol C Tables 4.2.6.8 and 6.1.1.4'
O O 0.0106 0.0060 'International Tables Vol C Tables 4.2.6.8 and 6.1.1.4'
S S 0.1246 0.1234 'International Tables Vol C Tables 4.2.6.8 and 6.1.1.4'

loop_
_geom_angle_atom_site_label_1
_geom_angle_atom_site_label_2
_geom_angle_atom_site_label_3
_geom_angle_site_symmetry_1
_geom_angle_site_symmetry_3
_geom_angle
O1 S1 O2 . . 113.11(8)
O1 S1 O3 . . 111.96(8)
O2 S1 O3 . . 112.63(8)
O1 S1 C1 . . 106.07(7)
O2 S1 C1 . . 106.32(8)
O3 S1 C1 . . 106.10(7)
H1W1 O1W H1W2 . . 100(2)
C6 N1 H11 . . 108.1(17)
C6 N1 H12 . . 107.7(18)
H11 N1 H12 . . 115(3)
C8 N2 H21 . . 110.4(16)
C8 N2 H22 . . 119.3(18)
H21 N2 H22 . . 107(2)
C8 N2 H23 . . 108.1(15)
H21 N2 H23 . . 111(2)
H22 N2 H23 . . 101(2)
C2 C1 C5 . 2_576 121.35(15)
C2 C1 S1 . . 118.04(13)
C5 C1 S1 2_576 . 120.60(12)
C1 C2 C3 . . 120.06(15)
C1 C2 H2 . . 120.0
C3 C2 H2 . . 120.0
C4 C3 C2 . . 120.65(15)
C4 C3 H3 . . 119.7
C2 C3 H3 . . 119.7
C3 C4 C5 . . 121.11(15)
C3 C4 H4A . . 119.4
C5 C4 H4A . . 119.4
C4 C5 C5 . 2_576 119.01(17)
C4 C5 C1 . 2_576 123.18(14)
C5 C5 C1 2_576 2_576 117.81(16)
N1 C6 C7 . . 114.59(16)
N1 C6 H6A . . 108.6
C7 C6 H6A . . 108.6
N1 C6 H6B . . 108.6
C7 C6 H6B . . 108.6
H6A C6 H6B . . 107.6
C8 C7 C6 . . 112.28(15)
C8 C7 H7A . . 109.1
C6 C7 H7A . . 109.1
C8 C7 H7B . . 109.1
C6 C7 H7B . . 109.1
H7A C7 H7B . . 107.9
N2 C8 C7 . . 110.76(14)
N2 C8 H8A . . 109.5
C7 C8 H8A . . 109.5
N2 C8 H8B . . 109.5
C7 C8 H8B . . 109.5
H8A C8 H8B . . 108.1

loop_
_geom_bond_atom_site_label_1
_geom_bond_atom_site_label_2
_geom_bond_site_symmetry_2
_geom_bond_distance
S1 O1 . 1.4484(13)
S1 O2 . 1.4484(13)
S1 O3 . 1.4532(13)
S1 C1 . 1.7848(16)
O1W H1W1 . 0.840(10)
O1W H1W2 . 0.837(10)
N1 C6 . 1.457(2)
N1 H11 . 0.883(10)
N1 H12 . 0.879(10)
N2 C8 . 1.479(2)
N2 H21 . 0.886(10)
N2 H22 . 0.885(10)
N2 H23 . 0.881(9)
C1 C2 . 1.360(2)
C1 C5 2_576 1.436(2)
C2 C3 . 1.408(2)
C2 H2 . 0.9300
C3 C4 . 1.362(2)
C3 H3 . 0.9300
C4 C5 . 1.416(2)
C4 H4A . 0.9300
C5 C5 2_576 1.427(3)
C5 C1 2_576 1.436(2)
C6 C7 . 1.520(2)
C6 H6A . 0.9700
C6 H6B . 0.9700
C7 C8 . 1.508(2)
C7 H7A . 0.9700
C7 H7B . 0.9700
C8 H8A . 0.9700
C8 H8B . 0.9700

loop_
_geom_hbond_atom_site_label_D
_geom_hbond_atom_site_label_H
_geom_hbond_atom_site_label_A
_geom_hbond_site_symmetry_A
_geom_hbond_distance_DH
_geom_hbond_distance_HA
_geom_hbond_distance_DA
_geom_hbond_angle_DHA
O1w H1w1 O1 . 0.840(10) 2.000(10) 2.826(2) 166(3)
O1w H1w2 N1 . 0.840(10) 1.910(10) 2.736(2) 172(3)
N1 H12 O3 2_665 0.880(10) 2.55(2) 3.317(2) 147(2)
N2 H21 O1w 1_545 0.890(10) 1.840(10) 2.715(2) 172(2)
N2 H22 O2 2_656 0.890(10) 1.980(10) 2.845(2) 165(3)
N2 H23 O3 1_645 0.880(10) 1.970(10) 2.825(2) 164(2)

loop_
_geom_torsion_atom_site_label_1
_geom_torsion_atom_site_label_2
_geom_torsion_atom_site_label_3
_geom_torsion_atom_site_label_4
_geom_torsion_site_symmetry_1
_geom_torsion_site_symmetry_4
_geom_torsion
O1 S1 C1 C2 . . -4.68(15)
O2 S1 C1 C2 . . 115.97(14)
O3 S1 C1 C2 . . -123.91(14)
O1 S1 C1 C5 . 2_576 174.63(12)
O2 S1 C1 C5 . 2_576 -64.71(14)
O3 S1 C1 C5 . 2_576 55.41(14)
C5 C1 C2 C3 2_576 . -0.3(2)
S1 C1 C2 C3 . . 179.05(12)
C1 C2 C3 C4 . . -0.5(3)
C2 C3 C4 C5 . . 1.0(3)
C3 C4 C5 C5 . 2_576 -0.7(3)
C3 C4 C5 C1 . 2_576 179.21(15)
N1 C6 C7 C8 . . 178.34(16)
C6 C7 C8 N2 . . -172.59(15)
